data_1563956
loop_
_publ_author_name
'Xiong, Zuping'
'Zhang, Xiaoxiao'
'Liu, Longxiang'
'Zhu, Qiaozhi'
'Wang, Zhenni'
'Feng, Hui'
'Qian, Zhaosheng'

_publ_section_title
;
 Achieving Highly Efficient Aggregation-Induced Emission, Reversible and
 Irreversible Photochromism by Heavy Halogen-Regulated Photophysics and
 D-A Molecular Pattern-Controlled Photochemistry of Through-Space
 Conjugated Lumingens
;
_journal_name_full 'Chemical Science'
_journal_paper_doi 10.1039/D1SC02168K
_journal_year 2021
_chemical_formula_moiety 'C21 H15 N'
_chemical_formula_sum 'C21 H15 N'
_chemical_formula_weight 281.34
_chemical_name_common TPAN
_space_group_crystal_system monoclinic
_space_group_IT_number 14
_space_group_name_Hall '-P 2ybc'
_space_group_name_H-M_alt 'P 1 21/c 1'
_atom_sites_solution_hydrogens geom
_atom_sites_solution_primary dual
_audit_creation_date 2020-01-10
_audit_creation_method
;
Olex2 1.2
(compiled 2018.05.29 svn.r3508 for OlexSys, GUI svn.r5506)
;
_audit_update_record
;
2021-01-06 deposited with the CCDC.	2021-07-05 downloaded from the CCDC.
;
_cell_angle_alpha 90
_cell_angle_beta 104.615(5)
_cell_angle_gamma 90
_cell_formula_units_Z 4
_cell_length_a 9.8520(18)
_cell_length_b 9.5451(16)
_cell_length_c 16.504(2)
_cell_measurement_reflns_used 4380
_cell_measurement_temperature 150(2)
_cell_measurement_theta_max 26.36
_cell_measurement_theta_min 2.49
_cell_volume 1501.8(4)
_computing_cell_refinement 'SAINT v8.37A (Bruker, 2015)'
_computing_data_reduction 'SAINT v8.37A (Bruker, 2015)'
_computing_molecular_graphics 'Olex2 (Dolomanov et al., 2009)'
_computing_publication_material 'Olex2 (Dolomanov et al., 2009)'
_computing_structure_refinement 'ShelXL (Sheldrick, 2015)'
_computing_structure_solution 'ShelXT (Sheldrick, 2015)'
_diffrn_ambient_temperature 150.0
_diffrn_measured_fraction_theta_full 0.994
_diffrn_measured_fraction_theta_max 0.992
_diffrn_measurement_device_type 'Bruker APEX-II CCD'
_diffrn_measurement_method '\f and \w scans'
_diffrn_radiation_type MoK\a
_diffrn_radiation_wavelength 0.71073
_diffrn_reflns_av_R_equivalents 0.0875
_diffrn_reflns_av_unetI/netI 0.0439
_diffrn_reflns_Laue_measured_fraction_full 0.994
_diffrn_reflns_Laue_measured_fraction_max 0.992
_diffrn_reflns_limit_h_max 12
_diffrn_reflns_limit_h_min -12
_diffrn_reflns_limit_k_max 11
_diffrn_reflns_limit_k_min -11
_diffrn_reflns_limit_l_max 20
_diffrn_reflns_limit_l_min -20
_diffrn_reflns_number 24679
_diffrn_reflns_point_group_measured_fraction_full 0.994
_diffrn_reflns_point_group_measured_fraction_max 0.992
_diffrn_reflns_theta_full 25.242
_diffrn_reflns_theta_max 26.447
_diffrn_reflns_theta_min 2.486
_diffrn_standards_number 0
_exptl_absorpt_coefficient_mu 0.072
_exptl_absorpt_correction_T_max 0.0276
_exptl_absorpt_correction_T_min 0.0112
_exptl_absorpt_correction_type multi-scan
_exptl_absorpt_process_details
;
SADABS-2016/2 (Bruker,2016/2) was used for absorption correction.
wR2(int) was 0.0856 before and 0.0694 after correction.
The Ratio of minimum to maximum transmission is 0.4058.
The \l/2 correction factor is Not present.
;
_exptl_crystal_colour colourless
_exptl_crystal_colour_primary colourless
_exptl_crystal_density_diffrn 1.244
_exptl_crystal_description block
_exptl_crystal_F_000 592
_exptl_crystal_recrystallization_method 'Re-crystallisation from solvent: DCM/PE'
_exptl_crystal_size_max 0.2
_exptl_crystal_size_mid 0.15
_exptl_crystal_size_min 0.1
_refine_diff_density_max 0.277
_refine_diff_density_min -0.190
_refine_diff_density_rms 0.042
_refine_ls_extinction_method none
_refine_ls_goodness_of_fit_ref 1.037
_refine_ls_hydrogen_treatment constr
_refine_ls_matrix_type full
_refine_ls_number_parameters 199
_refine_ls_number_reflns 3069
_refine_ls_number_restraints 0
_refine_ls_restrained_S_all 1.037
_refine_ls_R_factor_all 0.0988
_refine_ls_R_factor_gt 0.0558
_refine_ls_shift/su_max 0.000
_refine_ls_shift/su_mean 0.000
_refine_ls_structure_factor_coef Fsqd
_refine_ls_weighting_details 'w=1/[\s^2^(Fo^2^)+(0.0487P)^2^+0.8503P] where P=(Fo^2^+2Fc^2^)/3'
_refine_ls_weighting_scheme calc
_refine_ls_wR_factor_gt 0.1223
_refine_ls_wR_factor_ref 0.1435
_reflns_Friedel_coverage 0.000
_reflns_number_gt 1956
_reflns_number_total 3069
_reflns_threshold_expression 'I > 2\s(I)'
_cod_data_source_file d1sc02168k2.cif
_cod_data_source_block mo_0110_2_0m
_cod_database_code 1563956
_shelx_shelxl_version_number 2018/3
_shelx_space_group_comment
;
The symmetry employed for this shelxl refinement is uniquely defined
by the following loop, which should always be used as a source of
symmetry information in preference to the above space-group names.
They are only intended as comments.
;
_olex2_refinement_description
;
1. Fixed Uiso
 At 1.2 times of:
  All C(H) groups
2.a Aromatic/amide H refined with riding coordinates:
 C005(H005), C006(H006), C008(H008), C009(H009), C00A(H00A), C00B(H00B),
 C00C(H00C), C00D(H00D), C00E(H00E), C00G(H00G), C00H(H00H), C00I(H00I),
 C00K(H00K), C00L(H00L), C00M(H00M)
;
_olex2_submission_special_instructions 'No special instructions were received'

loop_
_space_group_symop_operation_xyz
'x, y, z'
'-x, y+1/2, -z+1/2'
'-x, -y, -z'
'x, -y-1/2, z-1/2'

loop_
_atom_site_label
_atom_site_type_symbol
_atom_site_fract_x
_atom_site_fract_y
_atom_site_fract_z
_atom_site_U_iso_or_equiv
_atom_site_adp_type
_atom_site_occupancy
_atom_site_site_symmetry_order
_atom_site_calc_flag
_atom_site_refinement_flags_posn
_atom_site_refinement_flags_adp
_atom_site_refinement_flags_occupancy
_atom_site_disorder_assembly
_atom_site_disorder_group
N001 N 0.1352(2) 0.4564(2) 0.59250(12) 0.0480(5) Uani 1 1 d . . . . .
C002 C 0.1694(2) 0.4897(2) 0.53399(14) 0.0385(5) Uani 1 1 d . . . . .
C003 C 0.2001(2) 0.3938(2) 0.39954(14) 0.0392(6) Uani 1 1 d . . . . .
C004 C 0.3307(2) 0.6747(2) 0.37499(14) 0.0387(5) Uani 1 1 d . . . . .
C005 C 0.2308(2) 0.2604(2) 0.43356(14) 0.0412(6) Uani 1 1 d . . . . .
H005 H 0.263859 0.250006 0.492505 0.049 Uiso 1 1 calc R . . . .
C006 C 0.3851(2) 0.8447(3) 0.53133(14) 0.0427(6) Uani 1 1 d . . . . .
H006 H 0.466737 0.820052 0.513863 0.051 Uiso 1 1 calc R . . . .
C007 C 0.2633(2) 0.7656(2) 0.50362(14) 0.0403(6) Uani 1 1 d . . . . .
C008 C 0.1648(2) 0.1572(3) 0.29708(15) 0.0447(6) Uani 1 1 d . . . . .
H008 H 0.152815 0.076798 0.262021 0.054 Uiso 1 1 calc R . . . .
C009 C 0.2706(3) 0.7742(2) 0.31482(14) 0.0441(6) Uani 1 1 d . . . . .
H009 H 0.183811 0.816318 0.316159 0.053 Uiso 1 1 calc R . . . .
C00A C 0.1333(3) 0.2892(3) 0.26242(15) 0.0452(6) Uani 1 1 d . . . . .
H00A H 0.099786 0.298981 0.203462 0.054 Uiso 1 1 calc R . . . .
C00B C 0.1437(3) 0.8048(2) 0.52885(15) 0.0449(6) Uani 1 1 d . . . . .
H00B H 0.059686 0.752155 0.510764 0.054 Uiso 1 1 calc R . . . .
C00C C 0.1503(2) 0.4070(3) 0.31313(15) 0.0437(6) Uani 1 1 d . . . . .
H00C H 0.127994 0.496986 0.288826 0.052 Uiso 1 1 calc R . . . .
C00D C 0.2139(3) 0.1429(3) 0.38298(15) 0.0450(6) Uani 1 1 d . . . . .
H00D H 0.235895 0.052735 0.407090 0.054 Uiso 1 1 calc R . . . .
C00E C 0.3891(3) 0.9581(3) 0.58372(14) 0.0456(6) Uani 1 1 d . . . . .
H00E H 0.473599 1.009565 0.603141 0.055 Uiso 1 1 calc R . . . .
C00F C 0.2148(2) 0.5176(2) 0.45758(14) 0.0423(6) Uani 1 1 d . . . . .
C00G C 0.5257(3) 0.6564(3) 0.31143(15) 0.0465(6) Uani 1 1 d . . . . .
H00G H 0.613999 0.617118 0.310660 0.056 Uiso 1 1 calc R . . . .
C00H C 0.4585(2) 0.6144(3) 0.37172(15) 0.0436(6) Uani 1 1 d . . . . .
H00H H 0.499616 0.544189 0.411093 0.052 Uiso 1 1 calc R . . . .
C00I C 0.3359(3) 0.8122(3) 0.25330(15) 0.0471(6) Uani 1 1 d . . . . .
H00I H 0.292292 0.877672 0.211441 0.057 Uiso 1 1 calc R . . . .
C00J C 0.2644(2) 0.6454(2) 0.44575(14) 0.0426(6) Uani 1 1 d . . . . .
C00K C 0.4642(3) 0.7554(3) 0.25244(15) 0.0476(6) Uani 1 1 d . . . . .
H00K H 0.510394 0.784313 0.211227 0.057 Uiso 1 1 calc R . . . .
C00L C 0.1474(3) 0.9208(3) 0.58043(15) 0.0483(6) Uani 1 1 d . . . . .
H00L H 0.065325 0.947737 0.596786 0.058 Uiso 1 1 calc R . . . .
C00M C 0.2694(3) 0.9968(3) 0.60797(15) 0.0474(6) Uani 1 1 d . . . . .
H00M H 0.271519 1.075553 0.643478 0.057 Uiso 1 1 calc R . . . .

loop_
_atom_site_aniso_label
_atom_site_aniso_U_11
_atom_site_aniso_U_22
_atom_site_aniso_U_33
_atom_site_aniso_U_23
_atom_site_aniso_U_13
_atom_site_aniso_U_12
N001 0.0487(12) 0.0534(13) 0.0411(12) 0.0021(10) 0.0097(10) -0.0009(10)
C002 0.0401(13) 0.0368(12) 0.0365(13) -0.0032(10) 0.0059(10) -0.0017(10)
C003 0.0370(13) 0.0365(13) 0.0423(13) -0.0017(10) 0.0067(10) 0.0002(10)
C004 0.0380(13) 0.0401(13) 0.0376(12) -0.0011(10) 0.0088(10) -0.0026(10)
C005 0.0423(13) 0.0425(13) 0.0378(13) 0.0009(10) 0.0086(10) 0.0009(11)
C006 0.0402(13) 0.0502(14) 0.0389(13) 0.0010(11) 0.0118(10) -0.0001(11)
C007 0.0415(13) 0.0366(13) 0.0412(13) -0.0028(10) 0.0074(10) 0.0032(10)
C008 0.0440(14) 0.0430(14) 0.0488(15) -0.0121(11) 0.0150(11) -0.0041(11)
C009 0.0441(14) 0.0423(14) 0.0435(14) -0.0004(11) 0.0065(11) 0.0030(11)
C00A 0.0444(14) 0.0544(16) 0.0364(13) 0.0005(11) 0.0096(10) -0.0054(12)
C00B 0.0398(13) 0.0410(14) 0.0540(15) -0.0020(11) 0.0119(11) -0.0013(11)
C00C 0.0431(14) 0.0400(13) 0.0462(14) 0.0046(11) 0.0077(11) -0.0041(11)
C00D 0.0486(14) 0.0356(13) 0.0510(15) 0.0007(11) 0.0126(11) 0.0013(11)
C00E 0.0494(14) 0.0457(14) 0.0404(13) 0.0010(11) 0.0090(11) -0.0093(12)
C00F 0.0379(13) 0.0426(14) 0.0434(13) 0.0039(11) 0.0050(10) 0.0024(11)
C00G 0.0437(14) 0.0528(15) 0.0450(14) -0.0049(12) 0.0146(11) 0.0029(12)
C00H 0.0436(14) 0.0442(14) 0.0425(14) 0.0043(11) 0.0098(11) 0.0043(11)
C00I 0.0564(16) 0.0415(14) 0.0402(13) 0.0036(11) 0.0062(11) -0.0011(12)
C00J 0.0393(13) 0.0433(14) 0.0425(13) 0.0003(11) 0.0053(10) 0.0035(11)
C00K 0.0554(16) 0.0509(15) 0.0385(13) -0.0018(11) 0.0154(11) -0.0087(13)
C00L 0.0485(15) 0.0475(15) 0.0534(15) -0.0037(12) 0.0213(12) 0.0046(12)
C00M 0.0607(17) 0.0373(13) 0.0450(14) -0.0042(11) 0.0148(12) -0.0002(12)

loop_
_atom_type_symbol
_atom_type_description
_atom_type_scat_dispersion_real
_atom_type_scat_dispersion_imag
_atom_type_scat_source
C C 0.0033 0.0016 'International Tables Vol C Tables 4.2.6.8 and 6.1.1.4'
H H 0.0000 0.0000 'International Tables Vol C Tables 4.2.6.8 and 6.1.1.4'
N N 0.0061 0.0033 'International Tables Vol C Tables 4.2.6.8 and 6.1.1.4'

loop_
_geom_angle_atom_site_label_1
_geom_angle_atom_site_label_2
_geom_angle_atom_site_label_3
_geom_angle
_geom_angle_site_symmetry_1
_geom_angle_site_symmetry_3
_geom_angle_publ_flag
N001 C002 C00F 174.4(3) . . ?
C005 C003 C00F 119.0(2) . . ?
C00C C003 C005 118.7(2) . . ?
C00C C003 C00F 122.2(2) . . ?
C009 C004 C00H 118.5(2) . . ?
C009 C004 C00J 119.4(2) . . ?
C00H C004 C00J 121.8(2) . . ?
C00D C005 C003 121.1(2) . . ?
C00E C006 C007 121.1(2) . . ?
C006 C007 C00B 118.6(2) . . ?
C006 C007 C00J 118.7(2) . . ?
C00B C007 C00J 122.6(2) . . ?
C00D C008 C00A 119.7(2) . . ?
C00I C009 C004 120.7(2) . . ?
C008 C00A C00C 120.5(2) . . ?
C00L C00B C007 120.2(2) . . ?
C00A C00C C003 120.2(2) . . ?
C005 C00D C008 119.8(2) . . ?
C006 C00E C00M 119.8(2) . . ?
C002 C00F C003 113.8(2) . . ?
C00J C00F C002 119.4(2) . . ?
C00J C00F C003 126.8(2) . . ?
C00K C00G C00H 119.9(2) . . ?
C00G C00H C004 120.5(2) . . ?
C00K C00I C009 120.2(2) . . ?
C007 C00J C004 115.4(2) . . ?
C00F C00J C004 121.8(2) . . ?
C00F C00J C007 122.8(2) . . ?
C00I C00K C00G 120.1(2) . . ?
C00M C00L C00B 120.4(2) . . ?
C00L C00M C00E 119.9(2) . . ?

loop_
_geom_bond_atom_site_label_1
_geom_bond_atom_site_label_2
_geom_bond_distance
_geom_bond_site_symmetry_2
_geom_bond_publ_flag
N001 C002 1.145(3) . ?
C002 C00F 1.465(3) . ?
C003 C005 1.394(3) . ?
C003 C00C 1.392(3) . ?
C003 C00F 1.505(3) . ?
C004 C009 1.394(3) . ?
C004 C00H 1.398(3) . ?
C004 C00J 1.501(3) . ?
C005 C00D 1.383(3) . ?
C006 C007 1.393(3) . ?
C006 C00E 1.380(3) . ?
C007 C00B 1.396(3) . ?
C007 C00J 1.494(3) . ?
C008 C00A 1.386(3) . ?
C008 C00D 1.384(3) . ?
C009 C00I 1.381(3) . ?
C00A C00C 1.387(3) . ?
C00B C00L 1.391(3) . ?
C00E C00M 1.387(3) . ?
C00F C00J 1.347(3) . ?
C00G C00H 1.386(3) . ?
C00G C00K 1.382(3) . ?
C00I C00K 1.379(4) . ?
C00L C00M 1.380(4) . ?
